data_7035748
loop_
_publ_author_name
'Freedman, D.E.'
'Bennett, M.V.'
'Long, J.R.'

_publ_section_title
;
 Symmetry-breaking substitutioms of [Re (C N)8](3-) into the centered,
 face-capped octahedral clusters (C H3 O H)24 M9 M'6 (C N)48 (M = Mn, Co;
 M' = Mo, W)
;
_journal_name_full 'DALTON TRANSACTIONS (CAMBRIDGE, ENGLAND : 2003)'
_journal_page_first 2829
_journal_page_last 2834
_journal_volume 2006
_journal_year 2006
_chemical_formula_sum 'C76.5 H96 Mn9 Mo5.16 N48 O34 Re0.84'
_chemical_name_systematic '(C H3 O H)24 Mn9 (Re0.14 Mo0.86)6 (C N)48 C4.5 O10'
_space_group_IT_number 9
_symmetry_space_group_name_Hall 'C -2yc'
_symmetry_space_group_name_H-M 'C 1 c 1'
_cell_angle_alpha 90
_cell_angle_beta 114.532
_cell_angle_gamma 90
_cell_formula_units_Z 4
_cell_length_a 29.366
_cell_length_b 19.029
_cell_length_c 32.886
_cell_volume 16717.992
_citation_journal_id_ASTM DTARAF
_cod_data_source_file Freedman_DTARAF_2006_977.cif
_cod_data_source_block C76.5H96Mn9Mo5.16N48O34Re0.84
_cod_original_cell_volume 16717.99
_cod_database_code 7035748

loop_
_symmetry_equiv_pos_as_xyz
x,y,z
x,-y,z+1/2
x+1/2,y+1/2,z
x+1/2,-y+1/2,z+1/2

loop_
_atom_site_label
_atom_site_type_symbol
_atom_site_fract_x
_atom_site_fract_y
_atom_site_fract_z
_atom_site_occupancy
_atom_site_U_iso_or_equiv
N28 N-3 0.3831 1.3853 1.1135 1 0.0
C52 C+4 0.5773 1.3953 0.9703 1 0.0
C63 C+4 0.731 1.728 1.2274 1 0.0
C54 C+4 0.5811 1.215 1.0754 1 0.0
C28 C+2 0.4232 1.4018 1.1423 1 0.0
N45 N-3 0.5381 1.9002 1.1231 1 0.0
Mn8 Mn+2 0.22588 1.62934 0.90429 1 0.0
N21 N-3 0.3043 1.8132 1.0918 1 0.0
N7 N-3 0.4476 1.371 0.8888 1 0.0
O3 O-2 0.2863 1.3485 1.1197 1 0.0
C16 C+2 0.6391 1.6362 1.1282 1 0.0
O14 O-2 0.3229 1.946 1.1499 1 0.0
O10 O-2 0.5122 1.7447 0.8742 1 0.0
O28 O-2 0.6705 1.2923 1.189 1 0.0
O20 O-2 0.2118 1.6265 0.8339 1 0.0
C37 C+2 0.3075 1.7618 0.9259 1 0.0
C50 C+4 0.3095 1.3836 1.1653 1 0.0
N5 N-3 0.2833 1.5475 0.9142 1 0.0
C38 C+2 0.3801 1.9501 0.9244 1 0.0
N43 N-3 0.4119 1.8865 1.1402 1 0.0
C15 C+2 0.6474 1.7192 1.0188 1 0.0
O26 O-2 0.4208 1.1565 0.9151 1 0.0
N37 N-3 0.2791 1.7161 0.9162 1 0.0
C8 C+2 0.3357 1.4358 0.8703 1 0.0
C2 C+2 0.4487 1.4089 0.9873 1 0.0
Re4 Re+5 0.49615 1.42672 1.19056 0.14 0.0
N48 N-3 0.497 1.9756 1.2444 1 0.0
Mn4 Mn+2 0.47182 1.66279 0.88937 1 0.0
O37 O-2 0.4366 1.9029 0.7504 0.5 0.0
C5 C+2 0.3143 1.5075 0.9229 1 0.0
Re3 Re+5 0.25901 1.65255 1.08014 0.14 0.0
O23 O-2 0.5221 2.0304 1.0667 1 0.0
O13 O-2 0.3708 1.713 1.2728 1 0.0
O6 O-2 0.6455 1.3657 1.1119 1 0.0
C29 C+2 0.4669 1.5102 1.2175 1 0.0
C67 C+4 0.118 1.534 0.8887 1 0.0
O34 O-2 0.5335 1.1027 1.1497 1 0.0
C7 C+2 0.4227 1.4003 0.9064 1 0.0
C22 C+2 0.1977 1.7207 1.0419 1 0.0
C30 C+2 0.4587 1.3751 1.2266 1 0.0
O31 O-2 0.4216 1.1831 0.8297 1 0.0
C72 C+2 0.428 1.898 0.839 0.5 0.0
C21 C+2 0.2894 1.7569 1.0894 1 0.0
N14 N-3 0.7123 1.5619 1.0588 1 0.0
N9 N-3 0.5117 1.6491 1.0666 1 0.0
C27 C+2 0.529 1.4035 1.1442 1 0.0
C68 C+4 0.4778 2.0658 1.0342 1 0.0
C77 C+2 0.631 1.602 1.319 1 0.0
C3 C+2 0.4034 1.5236 0.987 1 0.0
N18 N-3 0.2339 1.6311 0.9723 1 0.0
Re1 Re+5 0.38062 1.44401 0.93816 0.14 0.0
Mo2 Mo+5 0.6193 1.66058 1.05851 0.86 0.0
Mn6 Mn+2 0.65267 1.60998 1.2327 1 0.0
N3 N-3 0.4138 1.5673 1.0151 1 0.0
N17 N-3 0.3668 1.6464 1.0731 1 0.0
O33 O-2 0.3212 2.033 0.8017 0.5 0.0
N15 N-3 0.6629 1.7531 0.9962 1 0.0
N4 N-3 0.4287 1.5761 0.9026 1 0.0
N36 N-3 0.4755 1.8947 1.0134 1 0.0
O12 O-2 0.4688 1.6421 1.3169 1 0.0
C48 C+2 0.5063 1.922 1.2313 1 0.0
Mo6 Mo+5 0.52252 1.8307 1.20758 0.86 0.0
C57 C+4 0.3562 1.4893 1.2574 1 0.0
C45 C+2 0.5344 1.8755 1.1512 1 0.0
C60 C+4 0.3339 1.8969 1.189 1 0.0
C76 C+2 0.537 1.797 0.906 1 0.0
N26 N-3 0.5891 1.5399 1.2172 1 0.0
N6 N-3 0.3559 1.2792 0.9329 1 0.0
C33 C+2 0.3941 1.7685 0.9916 1 0.0
C66 C+4 0.1619 1.7622 0.9187 1 0.0
C46 C+2 0.5899 1.8853 1.2328 1 0.0
C1 C+2 0.3508 1.4156 0.9858 1 0.0
Re6 Re+5 0.52252 1.8307 1.20758 0.14 0.0
C6 C+2 0.3608 1.3391 0.9304 1 0.0
O25 O-2 0.6238 1.9595 1.108 1 0.0
O19 O-2 0.6973 1.5194 1.2423 1 0.0
O35 O-2 0.201 1.456 0.719 0.5 0.0
N10 N-3 0.5351 1.6508 0.9561 1 0.0
O18 O-2 0.6696 1.6033 1.3036 1 0.0
C73 C+2 0.453 1.125 0.8194 1 0.0
N39 N-3 0.3035 1.8311 0.8268 1 0.0
C26 C+2 0.5537 1.5022 1.2091 1 0.0
C69 C+4 0.5585 1.933 0.9778 1 0.0
C53 C+4 0.691 1.3941 1.1106 1 0.0
N35 N-3 0.3472 1.8961 1.0309 1 0.0
N23 N-3 0.1588 1.56 1.0541 1 0.0
N42 N-3 0.6047 1.7055 1.2236 1 0.0
Re2 Re+5 0.6193 1.66058 1.05851 0.14 0.0
C42 C+2 0.5757 1.747 1.2195 1 0.0
Mn7 Mn+2 0.4093 1.63827 1.24907 1 0.0
C36 C+2 0.438 1.88 0.9899 1 0.0
N27 N-3 0.5469 1.3969 1.119 1 0.0
O9 O-2 0.4172 1.6726 0.8198 1 0.0
C35 C+2 0.3517 1.8823 0.9985 1 0.0
C75 C+2 0.5575 1.076 1.1816 1 0.0
C9 C+2 0.5495 1.6538 1.0648 1 0.0
C12 C+2 0.6846 1.7184 1.0987 1 0.0
N46 N-3 0.6291 1.9119 1.2495 1 0.0
O38 O-2 0.5139 1.202 0.9706 0.5 0.0
C18 C+2 0.2444 1.6398 1.0119 1 0.0
C13 C+2 0.5937 1.7676 1.0597 1 0.0
C31 C+2 0.5023 1.3189 1.1837 1 0.0
C44 C+2 0.4909 1.7526 1.1544 1 0.0
C11 C+2 0.5985 1.5525 1.0532 1 0.0
C17 C+2 0.3285 1.6495 1.0756 1 0.0
O8 O-2 0.5112 1.589 0.8627 1 0.0
N19 N-3 0.347 1.6379 1.1831 1 0.0
O22 O-2 0.1684 1.5445 0.8872 1 0.0
N31 N-3 0.5007 1.2526 1.1731 1 0.0
O24 O-2 0.5681 1.9723 1.0122 1 0.0
C55 C+4 0.4984 1.5182 0.8492 1 0.0
C43 C+2 0.4508 1.8678 1.164 1 0.0
O11 O-2 0.37 1.5626 1.2747 1 0.0
N1 N-3 0.3357 1.3997 1.0109 1 0.0
C39 C+2 0.3257 1.843 0.8679 1 0.0
C32 C+2 0.5557 1.3963 1.2517 1 0.0
Mn5 Mn+2 0.33563 1.9182 1.09174 1 0.0
C59 C+4 0.3214 1.7351 1.2606 1 0.0
Mo3 Mo+5 0.25901 1.65255 1.08014 0.86 0.0
N22 N-3 0.1667 1.7589 1.0247 1 0.0
N29 N-3 0.4492 1.5543 1.231 1 0.0
C25 C+2 0.4739 1.5111 1.1412 1 0.0
N12 N-3 0.7207 1.7512 1.1236 1 0.0
N34 N-3 0.432 1.7444 0.9085 1 0.0
C23 C+2 0.1953 1.5889 1.0639 1 0.0
C41 C+2 0.4744 1.7628 1.2247 1 0.0
N32 N-3 0.5899 1.3849 1.2892 1 0.0
C51 C+4 0.3037 1.214 1.0795 1 0.0
Mn3 Mn+2 0.56861 1.38279 1.06333 1 0.0
N16 N-3 0.6454 1.6217 1.1617 1 0.0
O16 O-2 0.3595 2.0276 1.0931 1 0.0
C74 C+2 0.6126 1.5886 0.8872 1 0.0
N40 N-3 0.2537 1.9325 0.9072 1 0.0
O32 O-2 0.6473 1.566 0.9256 0.5 0.0
Re5 Re+5 0.36244 1.84519 0.94191 0.14 0.0
C65 C+4 0.251 1.625 0.818 1 0.0
C20 C+2 0.2768 1.5453 1.0762 1 0.0
C19 C+2 0.3155 1.6417 1.1479 1 0.0
C4 C+2 0.4119 1.5296 0.9131 1 0.0
N13 N-3 0.5773 1.8255 1.0587 1 0.0
N33 N-3 0.4108 1.7248 1.0198 1 0.0
O4 O-2 0.3125 1.2686 1.0536 1 0.0
C34 C+2 0.4074 1.7811 0.9174 1 0.0
O21 O-2 0.1645 1.7062 0.8875 1 0.0
C62 C+4 0.4082 2.0489 1.123 1 0.0
N2 N-3 0.4899 1.3975 1.0163 1 0.0
Mn2 Mn+2 0.43965 1.64266 1.06976 1 0.0
O5 O-2 0.5947 1.3614 1.0118 1 0.0
C10 C+2 0.5645 1.6505 0.9914 1 0.0
N38 N-3 0.3926 2.008 0.9172 1 0.0
C56 C+4 0.3669 1.7002 0.8014 1 0.0
Mo4 Mo+5 0.49615 1.42672 1.19056 0.86 0.0
N8 N-3 0.3134 1.4353 0.8299 1 0.0
N20 N-3 0.2884 1.489 1.077 1 0.0
O15 O-2 0.2623 1.9549 1.0478 1 0.0
N24 N-3 0.2169 1.7006 1.1526 1 0.0
O2 O-2 0.2306 1.3704 1.0128 1 0.0
C71 C+2 0.6375 1.2515 1.209 1 0.0
C49 C+4 0.2051 1.428 0.9794 1 0.0
C40 C+2 0.2931 1.9 0.9201 1 0.0
O7 O-2 0.5595 1.2705 1.0656 1 0.0
C58 C+4 0.518 1.6624 1.33 1 0.0
N44 N-3 0.472 1.718 1.126 1 0.0
N30 N-3 0.4422 1.3526 1.2492 1 0.0
C64 C+4 0.6793 1.4642 1.2089 1 0.0
O1 O-2 0.8388 1.5889 1.0119 1 0.0
N41 N-3 0.4499 1.7268 1.2348 1 0.0
O27 O-2 0.334 2.0698 1.1923 0.5 0.0
N47 N-3 0.5758 1.8097 1.3155 1 0.0
C14 C+2 0.6789 1.598 1.0588 1 0.0
Mn9 Mn+2 0.54965 1.9271 1.06341 1 0.0
Mo5 Mo+5 0.36244 1.84519 0.94191 0.86 0.0
O29 O-2 0.4283 1.2443 1.0572 1 0.0
N25 N-3 0.4617 1.5529 1.1163 1 0.0
C24 C+2 0.2311 1.6793 1.1238 1 0.0
C70 C+4 0.6684 1.92 1.124 1 0.0
O30 O-2 0.46 1.86 0.8307 0.5 0.0
O36 O-2 0.223 1.263 0.92 0.5 0.0
C61 C+4 0.2288 1.9218 1.0072 1 0.0
Mn1 Mn+2 0.30678 1.37901 1.06327 1 0.0
C47 C+2 0.5558 1.816 1.2775 1 0.0
O17 O-2 0.7207 1.6756 1.2533 1 0.0
Mo1 Mo+5 0.38062 1.44401 0.93816 0.86 0.0
N11 N-3 0.5874 1.4961 1.0564 1 0.0

_cod_duplicate_entry 7007117
